data_7045276
loop_
_publ_author_name
'Bilyj, Jessica K.'
'Riley, Mark J.'
'Bernhardt, Paul V.'

_publ_section_title
;
 Isomerism and reactivity of nickel(ii) acetylacetonate
 bis(thiosemicarbazone) complexes.
;
_journal_issue 6
_journal_name_full 'Dalton transactions (Cambridge, England : 2003)'
_journal_page_first 2018
_journal_page_last 2030
_journal_paper_doi 10.1039/c7dt04337f
_journal_volume 47
_journal_year 2018
_chemical_compound_source 'synthesis as described'
_chemical_formula_moiety 'C13 H22 N6  S2'
_chemical_formula_sum 'C13 H22 N6 S2'
_chemical_formula_weight 326.49
_space_group_IT_number 14
_space_group_name_Hall '-P 2yn'
_space_group_name_H-M_alt 'P 1 21/n 1'
_symmetry_cell_setting monoclinic
_symmetry_Int_Tables_number 14
_symmetry_space_group_name_Hall '-P 2yn'
_symmetry_space_group_name_H-M 'P 1 21/n 1'
_atom_sites_solution_hydrogens geom
_atom_sites_solution_primary direct
_atom_sites_solution_secondary difmap
_audit_conform_dict_location ftp://ftp.iucr.org/pub/cif_core.dic
_audit_conform_dict_name cif_core.dic
_audit_conform_dict_version 2.4
_audit_creation_date 2017-10-21T16:15:49-00:00
_audit_creation_method 'WinGX routine CIF_UPDATE'
_audit_update_record
;
2017-10-21 deposited with the CCDC.
2018-01-11 downloaded from the CCDC.
;
_cell_angle_alpha 90
_cell_angle_beta 101.384(2)
_cell_angle_gamma 90
_cell_formula_units_Z 4
_cell_length_a 10.0053(2)
_cell_length_b 17.3101(3)
_cell_length_c 10.1355(2)
_cell_measurement_reflns_used 4325
_cell_measurement_temperature 190(2)
_cell_measurement_theta_max 62.444
_cell_measurement_theta_min 5.13
_cell_measurement_wavelength 0.71073
_cell_volume 1720.86(6)
_computing_cell_refinement
;
        CrysAlisPro, Agilent Technologies,
        Version 1.171.37.31 (release 14-01-2014 CrysAlis171 .NET)
        (compiled Jan 14 2014,18:38:05)
;
_computing_data_collection
;
        CrysAlisPro, Agilent Technologies,
        Version 1.171.37.31 (release 14-01-2014 CrysAlis171 .NET)
        (compiled Jan 14 2014,18:38:05)
;
_computing_data_reduction
;
        CrysAlisPro, Agilent Technologies,
        Version 1.171.37.31 (release 14-01-2014 CrysAlis171 .NET)
        (compiled Jan 14 2014,18:38:05)
;
_computing_molecular_graphics 'Ortep-3 for Windows (Farrugia, 1997)'
_computing_publication_material 'WinGX publication routines (Farrugia, 1999)'
_computing_structure_refinement 'SHELXL-97 (Sheldrick, 2008)'
_diffrn_ambient_temperature 190(2)
_diffrn_detector 'CCD plate'
_diffrn_detector_area_resol_mean 16.0696
_diffrn_measured_fraction_theta_full 0.992
_diffrn_measured_fraction_theta_max 0.992
_diffrn_measurement_device 'four-circle diffractometer'
_diffrn_measurement_device_type 'Xcalibur, Sapphire3, Gemini ultra'
_diffrn_measurement_method '\w scans'
_diffrn_orient_matrix_UB_11 -0.0931309
_diffrn_orient_matrix_UB_12 0.0681297
_diffrn_orient_matrix_UB_13 0.0199942
_diffrn_orient_matrix_UB_21 0.0840079
_diffrn_orient_matrix_UB_22 0.0125376
_diffrn_orient_matrix_UB_23 0.1429596
_diffrn_orient_matrix_UB_31 0.0944979
_diffrn_orient_matrix_UB_32 0.0559259
_diffrn_orient_matrix_UB_33 -0.0565159
_diffrn_radiation_monochromator graphite
_diffrn_radiation_probe x-ray
_diffrn_radiation_type MoK\a
_diffrn_radiation_wavelength 0.71073
_diffrn_reflns_av_R_equivalents 0.0296
_diffrn_reflns_av_unetI/netI 0.0319
_diffrn_reflns_limit_h_max 11
_diffrn_reflns_limit_h_min -10
_diffrn_reflns_limit_k_max 19
_diffrn_reflns_limit_k_min -15
_diffrn_reflns_limit_l_max 11
_diffrn_reflns_limit_l_min -11
_diffrn_reflns_number 6942
_diffrn_reflns_theta_full 24.11
_diffrn_reflns_theta_max 24.11
_diffrn_reflns_theta_min 2.35
_diffrn_source 'sealed X-ray tube'
_exptl_absorpt_coefficient_mu 0.313
_exptl_absorpt_correction_T_max 1
_exptl_absorpt_correction_T_min 0.79583
_exptl_absorpt_correction_type multi-scan
_exptl_absorpt_process_details
;
        CrysAlisPro, Agilent Technologies,
        Version 1.171.37.31 (release 14-01-2014 CrysAlis171 .NET)
        (compiled Jan 14 2014,18:38:05)
        Empirical absorption correction using spherical harmonics,
 implemented in SCALE3 ABSPACK scaling algorithm.
;
_exptl_crystal_colour yellow
_exptl_crystal_density_diffrn 1.26
_exptl_crystal_density_method 'not measured'
_exptl_crystal_description prism
_exptl_crystal_F_000 696
_exptl_crystal_size_max 0.3
_exptl_crystal_size_mid 0.2
_exptl_crystal_size_min 0.2
_refine_diff_density_max 0.203
_refine_diff_density_min -0.293
_refine_diff_density_rms 0.047
_refine_ls_extinction_coef 0.077(3)
_refine_ls_extinction_expression Fc^*^=kFc[1+0.001xFc^2^\l^3^/sin(2\q)]^-1/4^
_refine_ls_extinction_method SHELXL
_refine_ls_goodness_of_fit_ref 1.057
_refine_ls_hydrogen_treatment constr
_refine_ls_matrix_type full
_refine_ls_number_parameters 191
_refine_ls_number_reflns 2722
_refine_ls_number_restraints 0
_refine_ls_restrained_S_all 1.057
_refine_ls_R_factor_all 0.0368
_refine_ls_R_factor_gt 0.034
_refine_ls_shift/su_max 0.001
_refine_ls_shift/su_mean 0
_refine_ls_structure_factor_coef Fsqd
_refine_ls_weighting_details 'calc w=1/[\s^2^(Fo^2^)+(0.0513P)^2^+0.2481P] where P=(Fo^2^+2Fc^2^)/3'
_refine_ls_weighting_scheme calc
_refine_ls_wR_factor_gt 0.0858
_refine_ls_wR_factor_ref 0.0897
_reflns_number_gt 2492
_reflns_number_total 2722
_reflns_threshold_expression >2\s(I)
_cod_data_source_file c7dt04337f2.cif
_cod_data_source_block 1224jkb1
_cod_depositor_comments 'Adding full bibliography for 7045276--7045277.cif.'
_cod_original_formula_sum 'C13 H22 N6  S2'
_cod_database_code 7045276

loop_
_symmetry_equiv_pos_as_xyz
'x, y, z'
'-x+1/2, y+1/2, -z+1/2'
'-x, -y, -z'
'x-1/2, -y-1/2, z-1/2'

loop_
_atom_site_label
_atom_site_type_symbol
_atom_site_fract_x
_atom_site_fract_y
_atom_site_fract_z
_atom_site_U_iso_or_equiv
_atom_site_adp_type
_atom_site_occupancy
_atom_site_symmetry_multiplicity
_atom_site_calc_flag
_atom_site_refinement_flags
C1 C 0.72527(18) 0.61182(11) 0.4856(2) 0.0454(4) Uani 1 1 d .
H1A H 0.775 0.634 0.5701 0.068 Uiso 1 1 calc R
H1B H 0.672 0.5673 0.5053 0.068 Uiso 1 1 calc R
H1C H 0.6639 0.6508 0.4365 0.068 Uiso 1 1 calc R
C2 C 0.82340(16) 0.58669(9) 0.40262(16) 0.0322(4) Uani 1 1 d .
C3 C 0.78214(17) 0.55056(10) 0.26684(17) 0.0388(4) Uani 1 1 d .
H3A H 0.7109 0.5816 0.2084 0.047 Uiso 1 1 calc R
H3B H 0.7475 0.4974 0.2738 0.047 Uiso 1 1 calc R
C4 C 0.91372(16) 0.55003(9) 0.21293(15) 0.0326(4) Uani 1 1 d .
C5 C 0.92198(19) 0.61777(10) 0.11915(17) 0.0426(4) Uani 1 1 d .
H5A H 0.9084 0.6662 0.1649 0.064 Uiso 1 1 calc R
H5B H 0.8511 0.6124 0.0378 0.064 Uiso 1 1 calc R
H5C H 1.0118 0.6183 0.0943 0.064 Uiso 1 1 calc R
C6 C 1.15273(15) 0.57289(8) 0.35432(15) 0.0293(3) Uani 1 1 d .
C7 C 1.35615(17) 0.63568(12) 0.4871(2) 0.0496(5) Uani 1 1 d .
H7A H 1.41 0.5943 0.4548 0.06 Uiso 1 1 calc R
H7B H 1.389 0.6409 0.5854 0.06 Uiso 1 1 calc R
C8 C 1.3806(2) 0.71007(13) 0.4204(3) 0.0622(7) Uani 1 1 d .
H8 H 1.4709 0.7299 0.4407 0.075 Uiso 1 1 calc R
C9 C 1.2926(3) 0.75024(14) 0.3383(3) 0.0703(7) Uani 1 1 d .
H9A H 1.2007 0.7332 0.3144 0.084 Uiso 1 1 calc R
H9B H 1.3196 0.7969 0.3017 0.084 Uiso 1 1 calc R
C10 C 0.83184(16) 0.35780(9) 0.17753(15) 0.0308(4) Uani 1 1 d .
C11 C 0.63359(18) 0.32162(10) 0.00192(17) 0.0412(4) Uani 1 1 d .
H11A H 0.6539 0.2677 0.0317 0.049 Uiso 1 1 calc R
H11B H 0.6219 0.3226 -0.0974 0.049 Uiso 1 1 calc R
C12 C 0.5033(2) 0.34525(13) 0.0392(2) 0.0558(5) Uani 1 1 d .
H12 H 0.4276 0.3121 0.0096 0.067 Uiso 1 1 calc R
C13 C 0.4803(3) 0.40479(18) 0.1063(3) 0.0904(10) Uani 1 1 d .
H13A H 0.5519 0.4401 0.1387 0.108 Uiso 1 1 calc R
H13B H 0.3917 0.4136 0.1237 0.108 Uiso 1 1 calc R
N1 N 0.95290(13) 0.59176(7) 0.44381(13) 0.0301(3) Uani 1 1 d .
N2 N 1.01675(13) 0.56071(7) 0.34312(12) 0.0286(3) Uani 1 1 d .
N3 N 1.21354(13) 0.61309(8) 0.46129(14) 0.0361(3) Uani 1 1 d .
H3 H 1.1642 0.6269 0.5202 0.043 Uiso 1 1 calc R
N4 N 0.93394(16) 0.47908(8) 0.14236(13) 0.0369(3) Uani 1 1 d .
H4A H 1.0177 0.4812 0.118 0.044 Uiso 1 1 d R
N5 N 0.92812(15) 0.41182(8) 0.21932(13) 0.0369(3) Uani 1 1 d .
H5 H 0.9875 0.405 0.2949 0.044 Uiso 1 1 calc R
N6 N 0.74989(14) 0.36994(8) 0.05932(13) 0.0371(3) Uani 1 1 d .
H6 H 0.7671 0.4101 0.0122 0.044 Uiso 1 1 calc R
S1 S 1.24018(4) 0.53414(2) 0.24260(4) 0.03726(18) Uani 1 1 d .
S2 S 0.82385(5) 0.27970(2) 0.27539(4) 0.03836(18) Uani 1 1 d .

loop_
_atom_site_aniso_label
_atom_site_aniso_U_11
_atom_site_aniso_U_22
_atom_site_aniso_U_33
_atom_site_aniso_U_23
_atom_site_aniso_U_13
_atom_site_aniso_U_12
C1 0.0366(9) 0.0486(10) 0.0538(11) 0.0086(8) 0.0160(8) 0.0054(8)
C2 0.0295(8) 0.0304(7) 0.0360(9) 0.0074(6) 0.0049(6) 0.0005(6)
C3 0.0322(8) 0.0413(9) 0.0389(9) 0.0034(7) -0.0029(7) -0.0023(7)
C4 0.0348(8) 0.0345(8) 0.0250(8) 0.0007(6) -0.0025(6) -0.0034(6)
C5 0.0508(10) 0.0387(9) 0.0342(9) 0.0090(7) -0.0011(7) -0.0007(8)
C6 0.0328(8) 0.0289(7) 0.0263(8) 0.0035(6) 0.0057(6) 0.0002(6)
C7 0.0279(8) 0.0643(12) 0.0562(11) -0.0191(9) 0.0075(8) -0.0063(8)
C8 0.0494(12) 0.0604(13) 0.0871(17) -0.0303(13) 0.0382(12) -0.0214(11)
C9 0.0974(19) 0.0550(13) 0.0669(15) -0.0102(11) 0.0370(14) -0.0195(14)
C10 0.0349(8) 0.0313(8) 0.0267(8) -0.0042(6) 0.0074(6) 0.0020(6)
C11 0.0472(10) 0.0422(9) 0.0315(9) -0.0097(7) 0.0008(7) -0.0082(7)
C12 0.0415(10) 0.0654(12) 0.0565(12) -0.0211(10) -0.0004(9) -0.0086(9)
C13 0.0440(12) 0.099(2) 0.120(2) -0.0631(19) -0.0033(13) 0.0046(12)
N1 0.0315(7) 0.0323(6) 0.0272(7) 0.0008(5) 0.0079(5) 0.0000(5)
N2 0.0292(6) 0.0341(6) 0.0217(6) -0.0025(5) 0.0033(5) -0.0015(5)
N3 0.0271(7) 0.0486(8) 0.0329(7) -0.0097(6) 0.0068(5) -0.0038(6)
N4 0.0497(8) 0.0341(7) 0.0255(7) -0.0005(5) 0.0038(6) -0.0083(6)
N5 0.0445(8) 0.0334(7) 0.0286(7) 0.0021(5) -0.0033(6) -0.0053(6)
N6 0.0424(8) 0.0395(7) 0.0266(7) 0.0006(5) 0.0002(6) -0.0088(6)
S1 0.0405(3) 0.0418(3) 0.0324(3) -0.00294(16) 0.01446(18) 0.00432(17)
S2 0.0537(3) 0.0285(3) 0.0317(3) 0.00083(15) 0.00562(19) -0.00224(16)

loop_
_atom_type_symbol
_atom_type_description
_atom_type_scat_dispersion_real
_atom_type_scat_dispersion_imag
_atom_type_scat_source
C C 0.0033 0.0016 'International Tables Vol C Tables 4.2.6.8 and 6.1.1.4'
H H 0 0 'International Tables Vol C Tables 4.2.6.8 and 6.1.1.4'
N N 0.0061 0.0033 'International Tables Vol C Tables 4.2.6.8 and 6.1.1.4'
O O 0.0106 0.006 'International Tables Vol C Tables 4.2.6.8 and 6.1.1.4'
S S 0.1246 0.1234 'International Tables Vol C Tables 4.2.6.8 and 6.1.1.4'

loop_
_geom_angle_atom_site_label_1
_geom_angle_atom_site_label_2
_geom_angle_atom_site_label_3
_geom_angle
N1 C2 C1 122.40(16)
N1 C2 C3 113.95(14)
C1 C2 C3 123.61(15)
C2 C3 C4 103.42(13)
N4 C4 N2 113.19(13)
N4 C4 C3 113.31(13)
N2 C4 C3 100.05(12)
N4 C4 C5 108.26(13)
N2 C4 C5 109.76(12)
C3 C4 C5 112.15(14)
N3 C6 N2 116.01(13)
N3 C6 S1 122.46(12)
N2 C6 S1 121.44(11)
N3 C7 C8 113.12(17)
C9 C8 C7 127.1(2)
N6 C10 N5 116.67(14)
N6 C10 S2 124.36(12)
N5 C10 S2 118.97(12)
N6 C11 C12 114.35(15)
C13 C12 C11 128.0(2)
C2 N1 N2 108.09(13)
C6 N2 N1 117.94(12)
C6 N2 C4 126.06(12)
N1 N2 C4 110.38(12)
C6 N3 C7 124.24(14)
N5 N4 C4 113.60(12)
C10 N5 N4 120.26(13)
C10 N6 C11 124.84(14)

loop_
_geom_bond_atom_site_label_1
_geom_bond_atom_site_label_2
_geom_bond_distance
C1 C2 1.479(2)
C2 N1 1.283(2)
C2 C3 1.494(2)
C3 C4 1.522(2)
C4 N4 1.455(2)
C4 N2 1.5170(19)
C4 C5 1.522(2)
C6 N3 1.330(2)
C6 N2 1.359(2)
C6 S1 1.6996(15)
C7 N3 1.453(2)
C7 C8 1.497(3)
C8 C9 1.289(4)
C10 N6 1.328(2)
C10 N5 1.349(2)
C10 S2 1.6880(16)
C11 N6 1.458(2)
C11 C12 1.485(3)
C12 C13 1.281(3)
N1 N2 1.4127(18)
N4 N5 1.4090(19)

loop_
_geom_hbond_atom_site_label_D
_geom_hbond_atom_site_label_H
_geom_hbond_atom_site_label_A
_geom_hbond_distance_DH
_geom_hbond_distance_HA
_geom_hbond_distance_DA
_geom_hbond_angle_DHA
_geom_hbond_site_symmetry_A
N3 H3 S2 0.88 2.61 3.3319(14) 139.7 3_766
N4 H4A S1 0.92 2.51 3.1780(15) 130.2 .
N5 H5 N1 0.88 2.6 3.3874(18) 149.8 3_766
N6 H6 N4 0.88 2.25 2.6566(19) 107.6 .
N3 H3 N1 0.88 2.19 2.6050(18) 108.5 .
